data_4074508
loop_
_publ_author_name
'Dodds, Deborah L.'
'Haddow, Mairi F.'
'Orpen, A. Guy'
'Pringle, Paul G.'
'Woodward, Gary'

_publ_section_title
;
 Stereospecific Diphosphination of Activated Acetylenes:&#x00A0; A General
 Route to Backbone-Functionalized, Chelating 1,2-Diphosphinoethenes
;
_journal_issue 25
_journal_name_full Organometallics
_journal_page_first 5937
_journal_paper_doi 10.1021/om060716o
_journal_volume 25
_journal_year 2006
_chemical_formula_moiety 'C30 H50 O4 P2'
_chemical_formula_sum 'C30 H50 O4 P2'
_chemical_formula_weight 536.64
_chemical_name_systematic
; 
 ? 
;
_space_group_IT_number 2
_symmetry_cell_setting triclinic
_symmetry_space_group_name_Hall '-P 1'
_symmetry_space_group_name_H-M 'P -1'
_atom_sites_solution_hydrogens geom
_atom_sites_solution_primary direct
_atom_sites_solution_secondary difmap
_audit_creation_method SHELXL-97
_cell_angle_alpha 100.44(3)
_cell_angle_beta 94.37(3)
_cell_angle_gamma 115.06(3)
_cell_formula_units_Z 2
_cell_length_a 11.359(2)
_cell_length_b 11.784(2)
_cell_length_c 12.843(3)
_cell_measurement_reflns_used 5651
_cell_measurement_temperature 100(2)
_cell_measurement_theta_max 27.482
_cell_measurement_theta_min 2.364
_cell_volume 1508.7(7)
_computing_cell_refinement 'Bruker SMART V5.628 (Bruker, 2005)'
_computing_data_collection 'Bruker SMART V5.628 (Bruker, 2005)'
_computing_data_reduction 'Bruker SAINT V6.41 (Bruker, 2002)'
_computing_molecular_graphics 'Bruker SHELXTL V6.14 (Bruker AXS, 2003)'
_computing_publication_material 'Bruker SHELXTL V6.14 (Bruker AXS, 2003)'
_computing_structure_refinement 'SHELXL V6.12 (Bruker 2001)'
_computing_structure_solution 'SHELXS V6.12 (Bruker 2001)'
_diffrn_ambient_temperature 100(2)
_diffrn_detector_area_resol_mean 8.5
_diffrn_measured_fraction_theta_full 0.996
_diffrn_measured_fraction_theta_max 0.996
_diffrn_measurement_device_type 'CCD area detector'
_diffrn_measurement_method 'omega scans'
_diffrn_radiation_monochromator graphite
_diffrn_radiation_source 'fine-focus sealed tube'
_diffrn_radiation_type MoK\a
_diffrn_radiation_wavelength 0.71073
_diffrn_reflns_av_R_equivalents 0.0223
_diffrn_reflns_av_sigmaI/netI 0.0303
_diffrn_reflns_limit_h_max 14
_diffrn_reflns_limit_h_min -14
_diffrn_reflns_limit_k_max 15
_diffrn_reflns_limit_k_min -15
_diffrn_reflns_limit_l_max 16
_diffrn_reflns_limit_l_min -16
_diffrn_reflns_number 17343
_diffrn_reflns_theta_full 27.48
_diffrn_reflns_theta_max 27.48
_diffrn_reflns_theta_min 2.09
_diffrn_standards_decay_% 0
_diffrn_standards_number 0
_exptl_absorpt_coefficient_mu 0.176
_exptl_absorpt_correction_T_max 0.980000
_exptl_absorpt_correction_T_min 0.924230
_exptl_absorpt_correction_type multi-scan
_exptl_absorpt_process_details 'SADABS V2.10 (Bruker AXS, 2003)'
_exptl_crystal_colour yellow
_exptl_crystal_density_diffrn 1.181
_exptl_crystal_density_method 'not measured'
_exptl_crystal_description block
_exptl_crystal_F_000 584
_exptl_crystal_size_max 0.35
_exptl_crystal_size_mid 0.28
_exptl_crystal_size_min 0.12
_refine_diff_density_max 0.615
_refine_diff_density_min -0.365
_refine_diff_density_rms 0.052
_refine_ls_extinction_method none
_refine_ls_goodness_of_fit_ref 1.048
_refine_ls_hydrogen_treatment constr
_refine_ls_matrix_type full
_refine_ls_number_parameters 376
_refine_ls_number_reflns 6908
_refine_ls_number_restraints 2
_refine_ls_restrained_S_all 1.062
_refine_ls_R_factor_all 0.0492
_refine_ls_R_factor_gt 0.0425
_refine_ls_shift/su_max 0.001
_refine_ls_shift/su_mean 0.000
_refine_ls_structure_factor_coef Fsqd
_refine_ls_weighting_details 'calc w=1/[\s^2^(Fo^2^)+(0.0447P)^2^+0.7627P] where P=(Fo^2^+2Fc^2^)/3'
_refine_ls_weighting_scheme calc
_refine_ls_wR_factor_gt 0.0985
_refine_ls_wR_factor_ref 0.1023
_reflns_number_gt 6076
_reflns_number_total 6908
_reflns_threshold_expression >2sigma(I)
_cod_data_source_file om060716osi20060807_013727.cif
_cod_data_source_block 3b_dld267sad
_cod_original_sg_symbol_H-M P-1
_cod_database_code 4074508

loop_
_symmetry_equiv_pos_as_xyz
'x, y, z'
'-x, -y, -z'

loop_
_atom_site_label
_atom_site_type_symbol
_atom_site_fract_x
_atom_site_fract_y
_atom_site_fract_z
_atom_site_U_iso_or_equiv
_atom_site_adp_type
_atom_site_occupancy
_atom_site_symmetry_multiplicity
_atom_site_calc_flag
_atom_site_refinement_flags
_atom_site_disorder_assembly
_atom_site_disorder_group
P1 P 0.76714(4) 0.85092(3) 0.75507(3) 0.01432(9) Uani 1 1 d . A .
P2 P 0.45386(4) 0.62616(4) 0.63786(3) 0.01945(10) Uani 1 1 d D . .
O3 O 0.30706(11) 0.67312(11) 0.85229(9) 0.0243(2) Uani 1 1 d . A .
O1 O 0.73990(11) 0.81994(12) 1.00867(8) 0.0265(3) Uani 1 1 d . . .
O2 O 0.59036(10) 0.89547(10) 0.98388(8) 0.0207(2) Uani 1 1 d . . .
O4 O 0.43653(10) 0.59420(10) 0.92255(9) 0.0212(2) Uani 1 1 d . A .
C1 C 0.62941(14) 0.78476(13) 0.82979(11) 0.0147(3) Uani 1 1 d . . .
C2 C 0.50597(14) 0.69810(13) 0.78388(11) 0.0156(3) Uani 1 1 d . A .
C3 C 0.66078(14) 0.83292(14) 0.95013(11) 0.0172(3) Uani 1 1 d . A .
C4 C 0.61250(18) 0.94758(18) 1.09852(13) 0.0313(4) Uani 1 1 d . . .
H4A H 0.5777 0.8767 1.1348 0.047 Uiso 1 1 calc R . .
H4B H 0.5675 1.0021 1.1134 0.047 Uiso 1 1 calc R . .
H4C H 0.7073 0.9992 1.1250 0.047 Uiso 1 1 calc R . .
C5 C 0.40439(14) 0.65605(14) 0.85515(11) 0.0169(3) Uani 1 1 d . . .
C6 C 0.34922(17) 0.55118(17) 0.99847(14) 0.0291(4) Uani 1 1 d . . .
H6A H 0.3711 0.6232 1.0603 0.044 Uiso 1 1 calc R A .
H6B H 0.3596 0.4813 1.0228 0.044 Uiso 1 1 calc R . .
H6C H 0.2577 0.5199 0.9637 0.044 Uiso 1 1 calc R . .
C7 C 0.87274(14) 0.77803(13) 0.80315(11) 0.0151(3) Uani 1 1 d . . .
H7 H 0.9080 0.8169 0.8815 0.018 Uiso 1 1 calc R A .
C8 C 0.78892(14) 0.63168(14) 0.78564(13) 0.0191(3) Uani 1 1 d . A .
H8A H 0.7197 0.6157 0.8311 0.023 Uiso 1 1 calc R . .
H8B H 0.7445 0.5953 0.7097 0.023 Uiso 1 1 calc R . .
C9 C 0.87032(15) 0.56186(14) 0.81240(13) 0.0201(3) Uani 1 1 d . . .
H9A H 0.9018 0.5868 0.8909 0.024 Uiso 1 1 calc R A .
H9B H 0.8132 0.4677 0.7919 0.024 Uiso 1 1 calc R . .
C10 C 0.98860(15) 0.59317(14) 0.75459(13) 0.0204(3) Uani 1 1 d . A .
H10A H 1.0431 0.5532 0.7796 0.024 Uiso 1 1 calc R . .
H10B H 0.9576 0.5572 0.6763 0.024 Uiso 1 1 calc R . .
C11 C 1.07140(14) 0.73847(14) 0.77681(13) 0.0201(3) Uani 1 1 d . . .
H11A H 1.1468 0.7579 0.7377 0.024 Uiso 1 1 calc R A .
H11B H 1.1070 0.7735 0.8546 0.024 Uiso 1 1 calc R . .
C12 C 0.98878(15) 0.80304(14) 0.74130(13) 0.0198(3) Uani 1 1 d . A .
H12A H 0.9544 0.7690 0.6633 0.024 Uiso 1 1 calc R . .
H12B H 1.0450 0.8971 0.7544 0.024 Uiso 1 1 calc R . .
C13 C 0.84559(14) 1.02053(13) 0.83801(11) 0.0165(3) Uani 1 1 d . . .
H13 H 0.8553 1.0189 0.9157 0.020 Uiso 1 1 calc R A .
C14 C 0.98161(15) 1.10132(14) 0.81265(13) 0.0206(3) Uani 1 1 d . A .
H14A H 1.0422 1.0648 0.8313 0.025 Uiso 1 1 calc R . .
H14B H 0.9742 1.0975 0.7347 0.025 Uiso 1 1 calc R . .
C15 C 1.03869(16) 1.24195(14) 0.87533(13) 0.0229(3) Uani 1 1 d . . .
H15A H 1.0564 1.2464 0.9530 0.027 Uiso 1 1 calc R A .
H15B H 1.1237 1.2924 0.8535 0.027 Uiso 1 1 calc R . .
C16 C 0.94645(16) 1.30226(15) 0.85666(13) 0.0244(3) Uani 1 1 d . A .
H16A H 0.9391 1.3100 0.7812 0.029 Uiso 1 1 calc R . .
H16B H 0.9838 1.3900 0.9039 0.029 Uiso 1 1 calc R . .
C17 C 0.80981(17) 1.22160(15) 0.87956(14) 0.0263(3) Uani 1 1 d . . .
H17A H 0.7500 1.2586 0.8600 0.032 Uiso 1 1 calc R A .
H17B H 0.8153 1.2248 0.9574 0.032 Uiso 1 1 calc R . .
C18 C 0.75285(15) 1.08130(14) 0.81644(13) 0.0204(3) Uani 1 1 d . A .
H18A H 0.7375 1.0773 0.7387 0.024 Uiso 1 1 calc R . .
H18B H 0.6667 1.0309 0.8367 0.024 Uiso 1 1 calc R . .
C19 C 0.34359(14) 0.69999(14) 0.60348(11) 0.0166(3) Uani 1 1 d . A .
H19 H 0.2632 0.6651 0.6374 0.020 Uiso 1 1 calc R . .
C20 C 0.41605(17) 0.84651(15) 0.64439(14) 0.0272(4) Uani 1 1 d . . .
H20A H 0.5019 0.8789 0.6191 0.033 Uiso 1 1 calc R A .
H20B H 0.4341 0.8682 0.7239 0.033 Uiso 1 1 calc R . .
C21 C 0.33816(17) 0.91514(15) 0.60682(13) 0.0251(3) Uani 1 1 d . A .
H21A H 0.2597 0.8946 0.6423 0.030 Uiso 1 1 calc R . .
H21B H 0.3940 1.0095 0.6290 0.030 Uiso 1 1 calc R . .
C22 C 0.2941(2) 0.87577(16) 0.48589(13) 0.0296(4) Uani 1 1 d . . .
H22A H 0.2366 0.9151 0.4659 0.036 Uiso 1 1 calc R A .
H22B H 0.3722 0.9079 0.4502 0.036 Uiso 1 1 calc R . .
C23 C 0.2194(2) 0.73026(17) 0.44772(15) 0.0385(5) Uani 1 1 d . A .
H23A H 0.1947 0.7063 0.3685 0.046 Uiso 1 1 calc R . .
H23B H 0.1372 0.6991 0.4785 0.046 Uiso 1 1 calc R . .
C24 C 0.30282(19) 0.66559(16) 0.48130(12) 0.0280(4) Uani 1 1 d . . .
H24A H 0.3828 0.6934 0.4475 0.034 Uiso 1 1 calc R A .
H24B H 0.2517 0.5709 0.4554 0.034 Uiso 1 1 calc R . .
C25A C 0.3347(2) 0.45895(19) 0.6528(2) 0.0174(5) Uani 0.744(3) 1 d PD A 1
H25A H 0.2852 0.4697 0.7120 0.021 Uiso 0.744(3) 1 calc PR A 1
C26A C 0.4187(5) 0.3920(5) 0.6852(3) 0.0224(8) Uani 0.744(3) 1 d P A 1
H26A H 0.4743 0.3885 0.6302 0.027 Uiso 0.744(3) 1 calc PR A 1
H26B H 0.4781 0.4441 0.7543 0.027 Uiso 0.744(3) 1 calc PR A 1
C27A C 0.3344(3) 0.2553(2) 0.69679(19) 0.0285(6) Uani 0.744(3) 1 d P A 1
H27A H 0.2887 0.2594 0.7589 0.034 Uiso 0.744(3) 1 calc PR A 1
H27B H 0.3924 0.2145 0.7112 0.034 Uiso 0.744(3) 1 calc PR A 1
C28A C 0.2327(3) 0.1730(2) 0.5961(2) 0.0318(6) Uani 0.744(3) 1 d P A 1
H28A H 0.2783 0.1582 0.5362 0.038 Uiso 0.744(3) 1 calc PR A 1
H28B H 0.1747 0.0882 0.6091 0.038 Uiso 0.744(3) 1 calc PR A 1
C29A C 0.1494(4) 0.2377(4) 0.5649(3) 0.0284(8) Uani 0.744(3) 1 d P A 1
H29A H 0.0964 0.2438 0.6215 0.034 Uiso 0.744(3) 1 calc PR A 1
H29B H 0.0876 0.1841 0.4971 0.034 Uiso 0.744(3) 1 calc PR A 1
C30A C 0.2343(2) 0.37310(19) 0.54969(16) 0.0228(5) Uani 0.744(3) 1 d P A 1
H30A H 0.1766 0.4130 0.5316 0.027 Uiso 0.744(3) 1 calc PR A 1
H30B H 0.2819 0.3668 0.4892 0.027 Uiso 0.744(3) 1 calc PR A 1
C25B C 0.3483(7) 0.4535(4) 0.6058(7) 0.0238(12) Uani 0.256(3) 1 d PD A 2
H25B H 0.3305 0.4220 0.5258 0.029 Uiso 0.256(3) 1 calc PR A 2
C26B C 0.4351(13) 0.4000(12) 0.6512(8) 0.019(2) Uani 0.256(3) 1 d P A 2
H26C H 0.5205 0.4336 0.6254 0.023 Uiso 0.256(3) 1 calc PR A 2
H26D H 0.4526 0.4268 0.7307 0.023 Uiso 0.256(3) 1 calc PR A 2
C27B C 0.3650(6) 0.2546(6) 0.6149(6) 0.0254(16) Uani 0.256(3) 1 d P A 2
H27C H 0.3561 0.2281 0.5359 0.031 Uiso 0.256(3) 1 calc PR A 2
H27D H 0.4176 0.2175 0.6482 0.031 Uiso 0.256(3) 1 calc PR A 2
C28B C 0.2302(7) 0.2041(7) 0.6466(6) 0.0238(12) Uani 0.256(3) 1 d P A 2
H28C H 0.2400 0.2223 0.7260 0.029 Uiso 0.256(3) 1 calc PR A 2
H28D H 0.1832 0.1094 0.6185 0.029 Uiso 0.256(3) 1 calc PR A 2
C29B C 0.1475(10) 0.2664(10) 0.6026(8) 0.0213(19) Uani 0.256(3) 1 d P A 2
H29C H 0.1309 0.2422 0.5231 0.026 Uiso 0.256(3) 1 calc PR A 2
H29D H 0.0612 0.2342 0.6273 0.026 Uiso 0.256(3) 1 calc PR A 2
C30B C 0.2212(5) 0.4138(5) 0.6421(5) 0.0185(14) Uani 0.256(3) 1 d P A 2
H30C H 0.1707 0.4544 0.6115 0.022 Uiso 0.256(3) 1 calc PR A 2
H30D H 0.2341 0.4394 0.7215 0.022 Uiso 0.256(3) 1 calc PR A 2

loop_
_atom_site_aniso_label
_atom_site_aniso_U_11
_atom_site_aniso_U_22
_atom_site_aniso_U_33
_atom_site_aniso_U_23
_atom_site_aniso_U_13
_atom_site_aniso_U_12
P1 0.01666(18) 0.01515(17) 0.01461(17) 0.00571(13) 0.00396(13) 0.00924(14)
P2 0.0222(2) 0.0230(2) 0.01645(18) -0.00129(15) -0.00033(14) 0.01606(16)
O3 0.0198(5) 0.0359(6) 0.0228(5) 0.0059(5) 0.0044(4) 0.0179(5)
O1 0.0237(6) 0.0467(7) 0.0168(5) 0.0104(5) 0.0029(4) 0.0217(5)
O2 0.0231(5) 0.0243(5) 0.0156(5) 0.0004(4) 0.0022(4) 0.0133(5)
O4 0.0221(5) 0.0236(5) 0.0257(6) 0.0136(4) 0.0109(4) 0.0132(5)
C1 0.0176(7) 0.0176(7) 0.0158(6) 0.0072(5) 0.0049(5) 0.0126(6)
C2 0.0192(7) 0.0173(7) 0.0162(6) 0.0053(5) 0.0025(5) 0.0132(6)
C3 0.0152(7) 0.0204(7) 0.0164(7) 0.0067(5) 0.0040(5) 0.0073(6)
C4 0.0338(9) 0.0393(10) 0.0172(7) -0.0037(7) 0.0032(7) 0.0172(8)
C5 0.0164(7) 0.0161(7) 0.0169(7) 0.0010(5) 0.0008(5) 0.0076(6)
C6 0.0300(9) 0.0307(9) 0.0313(9) 0.0157(7) 0.0169(7) 0.0127(7)
C7 0.0166(7) 0.0156(7) 0.0168(6) 0.0063(5) 0.0042(5) 0.0095(5)
C8 0.0162(7) 0.0174(7) 0.0274(8) 0.0089(6) 0.0056(6) 0.0093(6)
C9 0.0194(7) 0.0153(7) 0.0298(8) 0.0092(6) 0.0060(6) 0.0097(6)
C10 0.0207(7) 0.0179(7) 0.0264(8) 0.0048(6) 0.0048(6) 0.0122(6)
C11 0.0167(7) 0.0186(7) 0.0285(8) 0.0071(6) 0.0078(6) 0.0098(6)
C12 0.0203(7) 0.0174(7) 0.0279(8) 0.0106(6) 0.0108(6) 0.0110(6)
C13 0.0212(7) 0.0159(7) 0.0159(6) 0.0046(5) 0.0029(5) 0.0111(6)
C14 0.0198(7) 0.0163(7) 0.0251(7) 0.0026(6) 0.0026(6) 0.0085(6)
C15 0.0238(8) 0.0167(7) 0.0259(8) 0.0029(6) -0.0020(6) 0.0087(6)
C16 0.0308(8) 0.0172(7) 0.0256(8) 0.0051(6) -0.0022(6) 0.0124(7)
C17 0.0335(9) 0.0214(8) 0.0321(9) 0.0070(7) 0.0052(7) 0.0197(7)
C18 0.0216(7) 0.0188(7) 0.0263(8) 0.0079(6) 0.0042(6) 0.0132(6)
C19 0.0197(7) 0.0187(7) 0.0150(6) 0.0043(5) 0.0017(5) 0.0120(6)
C20 0.0293(9) 0.0209(8) 0.0300(8) -0.0037(6) -0.0064(7) 0.0154(7)
C21 0.0331(9) 0.0192(7) 0.0266(8) 0.0022(6) 0.0013(7) 0.0169(7)
C22 0.0498(11) 0.0270(8) 0.0240(8) 0.0120(7) 0.0082(7) 0.0253(8)
C23 0.0610(13) 0.0283(9) 0.0260(9) -0.0001(7) -0.0177(8) 0.0265(9)
C24 0.0505(11) 0.0205(8) 0.0160(7) 0.0012(6) -0.0048(7) 0.0215(8)
C25A 0.0249(11) 0.0143(10) 0.0138(11) -0.0026(8) -0.0019(9) 0.0126(8)
C26A 0.0302(17) 0.0236(15) 0.0232(19) 0.0090(14) 0.0040(14) 0.0198(13)
C27A 0.0424(14) 0.0229(11) 0.0296(12) 0.0115(9) 0.0074(10) 0.0209(10)
C28A 0.0502(16) 0.0144(11) 0.0291(14) 0.0064(11) 0.0061(12) 0.0125(11)
C29A 0.0365(16) 0.0170(16) 0.0224(18) 0.0064(13) -0.0004(15) 0.0037(12)
C30A 0.0302(12) 0.0177(10) 0.0193(10) 0.0069(8) 0.0016(8) 0.0089(9)
C25B 0.041(3) 0.017(2) 0.015(3) -0.005(2) 0.000(2) 0.019(2)
C26B 0.027(4) 0.010(3) 0.022(5) 0.009(4) 0.002(4) 0.008(3)
C27B 0.028(3) 0.021(3) 0.034(4) 0.012(3) 0.012(3) 0.014(3)
C28B 0.041(3) 0.017(2) 0.015(3) -0.005(2) 0.000(2) 0.019(2)
C29B 0.022(4) 0.019(5) 0.022(5) 0.006(4) 0.005(4) 0.008(3)
C30B 0.014(3) 0.014(3) 0.028(3) 0.008(2) 0.003(2) 0.006(2)

loop_
_atom_type_symbol
_atom_type_description
_atom_type_scat_dispersion_real
_atom_type_scat_dispersion_imag
_atom_type_scat_source
C C 0.0033 0.0016 'International Tables Vol C Tables 4.2.6.8 and 6.1.1.4'
H H 0.0000 0.0000 'International Tables Vol C Tables 4.2.6.8 and 6.1.1.4'
O O 0.0106 0.0060 'International Tables Vol C Tables 4.2.6.8 and 6.1.1.4'
P P 0.1023 0.0942 'International Tables Vol C Tables 4.2.6.8 and 6.1.1.4'

loop_
_geom_angle_atom_site_label_1
_geom_angle_atom_site_label_2
_geom_angle_atom_site_label_3
_geom_angle
_geom_angle_publ_flag
C1 P1 C13 97.39(7) yes
C1 P1 C7 99.36(6) yes
C13 P1 C7 104.52(7) yes
C25B P2 C2 113.2(3) yes
C25B P2 C19 105.4(2) yes
C2 P2 C19 100.49(7) yes
C2 P2 C25A 94.99(10) yes
C19 P2 C25A 103.97(8) yes
C3 O2 C4 116.10(12) ?
C5 O4 C6 116.49(12) ?
C2 C1 C3 118.77(13) ?
C2 C1 P1 124.52(11) ?
C3 C1 P1 116.71(11) ?
C1 C2 C5 118.24(13) ?
C1 C2 P2 123.75(12) ?
C5 C2 P2 118.01(11) ?
O1 C3 O2 124.19(13) ?
O1 C3 C1 125.08(13) ?
O2 C3 C1 110.71(12) ?
O2 C4 H4A 109.5 ?
O2 C4 H4B 109.5 ?
H4A C4 H4B 109.5 ?
O2 C4 H4C 109.5 ?
H4A C4 H4C 109.5 ?
H4B C4 H4C 109.5 ?
O3 C5 O4 124.38(14) ?
O3 C5 C2 125.34(14) ?
O4 C5 C2 110.27(12) ?
O4 C6 H6A 109.5 ?
O4 C6 H6B 109.5 ?
H6A C6 H6B 109.5 ?
O4 C6 H6C 109.5 ?
H6A C6 H6C 109.5 ?
H6B C6 H6C 109.5 ?
C8 C7 C12 109.07(12) ?
C8 C7 P1 109.32(10) ?
C12 C7 P1 110.74(10) ?
C8 C7 H7 109.2 ?
C12 C7 H7 109.2 ?
P1 C7 H7 109.2 ?
C9 C8 C7 112.95(12) ?
C9 C8 H8A 109.0 ?
C7 C8 H8A 109.0 ?
C9 C8 H8B 109.0 ?
C7 C8 H8B 109.0 ?
H8A C8 H8B 107.8 ?
C10 C9 C8 112.42(12) ?
C10 C9 H9A 109.1 ?
C8 C9 H9A 109.1 ?
C10 C9 H9B 109.1 ?
C8 C9 H9B 109.1 ?
H9A C9 H9B 107.9 ?
C11 C10 C9 110.10(12) ?
C11 C10 H10A 109.6 ?
C9 C10 H10A 109.6 ?
C11 C10 H10B 109.6 ?
C9 C10 H10B 109.6 ?
H10A C10 H10B 108.2 ?
C10 C11 C12 110.73(12) ?
C10 C11 H11A 109.5 ?
C12 C11 H11A 109.5 ?
C10 C11 H11B 109.5 ?
C12 C11 H11B 109.5 ?
H11A C11 H11B 108.1 ?
C11 C12 C7 110.81(12) ?
C11 C12 H12A 109.5 ?
C7 C12 H12A 109.5 ?
C11 C12 H12B 109.5 ?
C7 C12 H12B 109.5 ?
H12A C12 H12B 108.1 ?
C14 C13 C18 109.95(12) ?
C14 C13 P1 112.51(10) ?
C18 C13 P1 107.93(10) ?
C14 C13 H13 108.8 ?
C18 C13 H13 108.8 ?
P1 C13 H13 108.8 ?
C15 C14 C13 111.31(13) ?
C15 C14 H14A 109.4 ?
C13 C14 H14A 109.4 ?
C15 C14 H14B 109.4 ?
C13 C14 H14B 109.4 ?
H14A C14 H14B 108.0 ?
C16 C15 C14 112.48(13) ?
C16 C15 H15A 109.1 ?
C14 C15 H15A 109.1 ?
C16 C15 H15B 109.1 ?
C14 C15 H15B 109.1 ?
H15A C15 H15B 107.8 ?
C15 C16 C17 111.30(13) ?
C15 C16 H16A 109.4 ?
C17 C16 H16A 109.4 ?
C15 C16 H16B 109.4 ?
C17 C16 H16B 109.4 ?
H16A C16 H16B 108.0 ?
C16 C17 C18 111.59(14) ?
C16 C17 H17A 109.3 ?
C18 C17 H17A 109.3 ?
C16 C17 H17B 109.3 ?
C18 C17 H17B 109.3 ?
H17A C17 H17B 108.0 ?
C17 C18 C13 111.87(13) ?
C17 C18 H18A 109.2 ?
C13 C18 H18A 109.2 ?
C17 C18 H18B 109.2 ?
C13 C18 H18B 109.2 ?
H18A C18 H18B 107.9 ?
C20 C19 C24 109.47(13) ?
C20 C19 P2 110.15(10) ?
C24 C19 P2 108.87(10) ?
C20 C19 H19 109.4 ?
C24 C19 H19 109.4 ?
P2 C19 H19 109.4 ?
C19 C20 C21 113.09(13) ?
C19 C20 H20A 109.0 ?
C21 C20 H20A 109.0 ?
C19 C20 H20B 109.0 ?
C21 C20 H20B 109.0 ?
H20A C20 H20B 107.8 ?
C22 C21 C20 112.19(13) ?
C22 C21 H21A 109.2 ?
C20 C21 H21A 109.2 ?
C22 C21 H21B 109.2 ?
C20 C21 H21B 109.2 ?
H21A C21 H21B 107.9 ?
C23 C22 C21 110.57(14) ?
C23 C22 H22A 109.5 ?
C21 C22 H22A 109.5 ?
C23 C22 H22B 109.5 ?
C21 C22 H22B 109.5 ?
H22A C22 H22B 108.1 ?
C22 C23 C24 111.14(15) ?
C22 C23 H23A 109.4 ?
C24 C23 H23A 109.4 ?
C22 C23 H23B 109.4 ?
C24 C23 H23B 109.4 ?
H23A C23 H23B 108.0 ?
C23 C24 C19 111.32(13) ?
C23 C24 H24A 109.4 ?
C19 C24 H24A 109.4 ?
C23 C24 H24B 109.4 ?
C19 C24 H24B 109.4 ?
H24A C24 H24B 108.0 ?
C26A C25A C30A 109.4(2) ?
C26A C25A P2 107.5(2) ?
C30A C25A P2 113.83(16) ?
C26A C25A H25A 108.7 ?
C30A C25A H25A 108.7 ?
P2 C25A H25A 108.7 ?
C27A C26A C25A 112.7(3) ?
C27A C26A H26A 109.1 ?
C25A C26A H26A 109.1 ?
C27A C26A H26B 109.1 ?
C25A C26A H26B 109.1 ?
H26A C26A H26B 107.8 ?
C26A C27A C28A 111.7(2) ?
C26A C27A H27A 109.3 ?
C28A C27A H27A 109.3 ?
C26A C27A H27B 109.3 ?
C28A C27A H27B 109.3 ?
H27A C27A H27B 107.9 ?
C29A C28A C27A 111.3(2) ?
C29A C28A H28A 109.4 ?
C27A C28A H28A 109.4 ?
C29A C28A H28B 109.4 ?
C27A C28A H28B 109.4 ?
H28A C28A H28B 108.0 ?
C28A C29A C30A 111.9(3) ?
C28A C29A H29A 109.2 ?
C30A C29A H29A 109.2 ?
C28A C29A H29B 109.2 ?
C30A C29A H29B 109.2 ?
H29A C29A H29B 107.9 ?
C29A C30A C25A 110.9(2) ?
C29A C30A H30A 109.5 ?
C25A C30A H30A 109.5 ?
C29A C30A H30B 109.5 ?
C25A C30A H30B 109.5 ?
H30A C30A H30B 108.0 ?
C30B C25B C26B 114.5(6) ?
C30B C25B P2 115.5(5) ?
C26B C25B P2 103.5(6) ?
C30B C25B H25B 107.6 ?
C26B C25B H25B 107.6 ?
P2 C25B H25B 107.6 ?
C27B C26B C25B 108.5(9) ?
C27B C26B H26C 110.0 ?
C25B C26B H26C 110.0 ?
C27B C26B H26D 110.0 ?
C25B C26B H26D 110.0 ?
H26C C26B H26D 108.4 ?
C28B C27B C26B 110.1(7) ?
C28B C27B H27C 109.6 ?
C26B C27B H27C 109.6 ?
C28B C27B H27D 109.6 ?
C26B C27B H27D 109.6 ?
H27C C27B H27D 108.2 ?
C27B C28B C29B 111.6(6) ?
C27B C28B H28C 109.3 ?
C29B C28B H28C 109.3 ?
C27B C28B H28D 109.3 ?
C29B C28B H28D 109.3 ?
H28C C28B H28D 108.0 ?
C30B C29B C28B 110.1(7) ?
C30B C29B H29C 109.7 ?
C28B C29B H29C 109.6 ?
C30B C29B H29D 109.6 ?
C28B C29B H29D 109.6 ?
H29C C29B H29D 108.2 ?
C25B C30B C29B 106.5(5) ?
C25B C30B H30C 110.4 ?
C29B C30B H30C 110.4 ?
C25B C30B H30D 110.4 ?
C29B C30B H30D 110.4 ?
H30C C30B H30D 108.6 ?

loop_
_geom_bond_atom_site_label_1
_geom_bond_atom_site_label_2
_geom_bond_distance
_geom_bond_publ_flag
P1 C1 1.8555(16) yes
P1 C13 1.8704(17) yes
P1 C7 1.8735(15) yes
P2 C25B 1.817(4) yes
P2 C2 1.8481(16) yes
P2 C19 1.8706(15) yes
P2 C25A 1.915(2) yes
O3 C5 1.2039(18) ?
O1 C3 1.2048(18) ?
O2 C3 1.3446(18) ?
O2 C4 1.4468(18) ?
O4 C5 1.3490(18) ?
O4 C6 1.4463(19) ?
C1 C2 1.341(2) ?
C1 C3 1.505(2) ?
C2 C5 1.502(2) ?
C4 H4A 0.9800 ?
C4 H4B 0.9800 ?
C4 H4C 0.9800 ?
C6 H6A 0.9800 ?
C6 H6B 0.9800 ?
C6 H6C 0.9800 ?
C7 C8 1.538(2) ?
C7 C12 1.540(2) ?
C7 H7 1.0000 ?
C8 C9 1.532(2) ?
C8 H8A 0.9900 ?
C8 H8B 0.9900 ?
C9 C10 1.524(2) ?
C9 H9A 0.9900 ?
C9 H9B 0.9900 ?
C10 C11 1.522(2) ?
C10 H10A 0.9900 ?
C10 H10B 0.9900 ?
C11 C12 1.527(2) ?
C11 H11A 0.9900 ?
C11 H11B 0.9900 ?
C12 H12A 0.9900 ?
C12 H12B 0.9900 ?
C13 C14 1.531(2) ?
C13 C18 1.5382(19) ?
C13 H13 1.0000 ?
C14 C15 1.530(2) ?
C14 H14A 0.9900 ?
C14 H14B 0.9900 ?
C15 C16 1.521(2) ?
C15 H15A 0.9900 ?
C15 H15B 0.9900 ?
C16 C17 1.523(2) ?
C16 H16A 0.9900 ?
C16 H16B 0.9900 ?
C17 C18 1.529(2) ?
C17 H17A 0.9900 ?
C17 H17B 0.9900 ?
C18 H18A 0.9900 ?
C18 H18B 0.9900 ?
C19 C20 1.528(2) ?
C19 C24 1.530(2) ?
C19 H19 1.0000 ?
C20 C21 1.534(2) ?
C20 H20A 0.9900 ?
C20 H20B 0.9900 ?
C21 C22 1.517(2) ?
C21 H21A 0.9900 ?
C21 H21B 0.9900 ?
C22 C23 1.516(3) ?
C22 H22A 0.9900 ?
C22 H22B 0.9900 ?
C23 C24 1.527(2) ?
C23 H23A 0.9900 ?
C23 H23B 0.9900 ?
C24 H24A 0.9900 ?
C24 H24B 0.9900 ?
C25A C26A 1.551(5) ?
C25A C30A 1.544(3) ?
C25A H25A 1.0000 ?
C26A C27A 1.528(5) ?
C26A H26A 0.9900 ?
C26A H26B 0.9900 ?
C27A C28A 1.522(4) ?
C27A H27A 0.9900 ?
C27A H27B 0.9900 ?
C28A C29A 1.516(5) ?
C28A H28A 0.9900 ?
C28A H28B 0.9900 ?
C29A C30A 1.533(4) ?
C29A H29A 0.9900 ?
C29A H29B 0.9900 ?
C30A H30A 0.9900 ?
C30A H30B 0.9900 ?
C25B C30B 1.459(10) ?
C25B C26B 1.509(15) ?
C25B H25B 1.0000 ?
C26B C27B 1.512(14) ?
C26B H26C 0.9900 ?
C26B H26D 0.9900 ?
C27B C28B 1.509(10) ?
C27B H27C 0.9900 ?
C27B H27D 0.9900 ?
C28B C29B 1.548(13) ?
C28B H28C 0.9900 ?
C28B H28D 0.9900 ?
C29B C30B 1.535(11) ?
C29B H29C 0.9900 ?
C29B H29D 0.9900 ?
C30B H30C 0.9900 ?
C30B H30D 0.9900 ?

loop_
_geom_torsion_atom_site_label_1
_geom_torsion_atom_site_label_2
_geom_torsion_atom_site_label_3
_geom_torsion_atom_site_label_4
_geom_torsion
_geom_torsion_publ_flag
C13 P1 C1 C2 141.25(13) ?
C7 P1 C1 C2 -112.63(13) ?
C13 P1 C1 C3 -38.86(11) ?
C7 P1 C1 C3 67.26(11) ?
C3 C1 C2 C5 1.50(19) ?
P1 C1 C2 C5 -178.60(10) ?
C3 C1 C2 P2 -177.91(10) ?
P1 C1 C2 P2 1.98(18) yes
C25B P2 C2 C1 136.4(3) ?
C19 P2 C2 C1 -111.66(13) ?
C25A P2 C2 C1 143.12(14) ?
C25B P2 C2 C5 -43.0(3) ?
C19 P2 C2 C5 68.92(12) ?
C25A P2 C2 C5 -36.30(12) ?
C4 O2 C3 O1 -0.9(2) ?
C4 O2 C3 C1 -179.52(13) ?
C2 C1 C3 O1 118.83(17) ?
P1 C1 C3 O1 -61.08(18) ?
C2 C1 C3 O2 -62.55(17) ?
P1 C1 C3 O2 117.55(11) ?
C6 O4 C5 O3 -2.6(2) ?
C6 O4 C5 C2 178.27(12) ?
C1 C2 C5 O3 117.00(17) ?
P2 C2 C5 O3 -63.56(18) ?
C1 C2 C5 O4 -63.87(17) ?
P2 C2 C5 O4 115.57(11) ?
C1 P1 C7 C8 52.31(11) ?
C13 P1 C7 C8 152.52(10) ?
C1 P1 C7 C12 172.50(10) ?
C13 P1 C7 C12 -87.28(11) ?
C12 C7 C8 C9 53.11(16) ?
P1 C7 C8 C9 174.32(10) ?
C7 C8 C9 C10 -52.52(17) ?
C8 C9 C10 C11 53.71(17) ?
C9 C10 C11 C12 -57.96(16) ?
C10 C11 C12 C7 60.83(16) ?
C8 C7 C12 C11 -57.08(16) ?
P1 C7 C12 C11 -177.42(10) ?
C1 P1 C13 C14 169.05(10) ?
C7 P1 C13 C14 67.33(11) ?
C1 P1 C13 C18 -69.47(11) ?
C7 P1 C13 C18 -171.19(10) ?
C18 C13 C14 C15 55.33(16) ?
P1 C13 C14 C15 175.65(10) ?
C13 C14 C15 C16 -55.17(18) ?
C14 C15 C16 C17 53.75(18) ?
C15 C16 C17 C18 -53.58(18) ?
C16 C17 C18 C13 55.48(17) ?
C14 C13 C18 C17 -55.98(16) ?
P1 C13 C18 C17 -179.03(11) ?
C25B P2 C19 C20 170.6(3) ?
C2 P2 C19 C20 52.80(12) ?
C25A P2 C19 C20 150.68(13) ?
C25B P2 C19 C24 -69.4(3) ?
C2 P2 C19 C24 172.84(11) ?
C25A P2 C19 C24 -89.28(14) ?
C24 C19 C20 C21 53.02(18) ?
P2 C19 C20 C21 172.70(11) ?
C19 C20 C21 C22 -52.7(2) ?
C20 C21 C22 C23 53.4(2) ?
C21 C22 C23 C24 -56.8(2) ?
C22 C23 C24 C19 59.0(2) ?
C20 C19 C24 C23 -56.00(19) ?
P2 C19 C24 C23 -176.46(13) ?
C25B P2 C25A C26A 85.0(8) ?
C2 P2 C25A C26A -76.05(19) ?
C19 P2 C25A C26A -178.17(18) ?
C25B P2 C25A C30A -36.3(8) ?
C2 P2 C25A C30A 162.65(16) ?
C19 P2 C25A C30A 60.53(18) ?
C30A C25A C26A C27A -54.4(3) ?
P2 C25A C26A C27A -178.5(2) ?
C25A C26A C27A C28A 54.0(3) ?
C26A C27A C28A C29A -53.8(3) ?
C27A C28A C29A C30A 55.9(3) ?
C28A C29A C30A C25A -57.4(3) ?
C26A C25A C30A C29A 55.4(3) ?
P2 C25A C30A C29A 175.6(2) ?
C2 P2 C25B C30B 63.8(6) ?
C19 P2 C25B C30B -45.1(6) ?
C25A P2 C25B C30B 43.2(6) ?
C2 P2 C25B C26B -62.3(6) ?
C19 P2 C25B C26B -171.1(5) ?
C25A P2 C25B C26B -82.8(9) ?
C30B C25B C26B C27B 61.8(8) ?
P2 C25B C26B C27B -171.6(6) ?
C25B C26B C27B C28B -55.2(8) ?
C26B C27B C28B C29B 55.5(9) ?
C27B C28B C29B C30B -56.9(8) ?
C26B C25B C30B C29B -62.1(9) ?
P2 C25B C30B C29B 177.7(6) ?
C28B C29B C30B C25B 57.5(8) ?
